data_7709395
loop_
_publ_author_name
'Zhang, Ruonan'
'Guo, Siru'
'Wang, Xuping'
'Yang, Rong'
'Chen, Zhen'
'Zhang, Wenyao'
'Zhang, Fangfang'
'Guo, Zhiyong'
'Han, Shujuan'
'Yang, Zhihua'

_publ_section_title
;
 Variable dimensionality of the anion framework in four new borophosphates
 and fluoroborophosphates with short cutoff edges
;
_journal_name_full 'Dalton Transactions'
_journal_paper_doi 10.1039/D1DT04266A
_journal_year 2022
_chemical_formula_moiety 'B3 Cs3 O16 P4'
_chemical_formula_sum 'B3 Cs3 O16 P4'
_chemical_formula_weight 811.04
_space_group_crystal_system monoclinic
_space_group_IT_number 14
_space_group_name_Hall '-P 2ybc'
_space_group_name_H-M_alt 'P 1 21/c 1'
_audit_creation_date 2021-11-10
_audit_creation_method
; 
Olex2 1.2 
(compiled 2018.05.29 svn.r3508 for OlexSys, GUI svn.r5506) 
;
_audit_update_record
;
2021-12-17 deposited with the CCDC.	2022-01-18 downloaded from the CCDC.
;
_cell_angle_alpha 90
_cell_angle_beta 96.283(2)
_cell_angle_gamma 90
_cell_formula_units_Z 4
_cell_length_a 13.0515(8)
_cell_length_b 15.3256(10)
_cell_length_c 7.9289(5)
_cell_measurement_reflns_used 3636
_cell_measurement_temperature 302.0
_cell_measurement_theta_max 27.443
_cell_measurement_theta_min 2.658
_cell_volume 1576.43(17)
_computing_cell_refinement 'SAINT V8.40A (?, 2016)'
_computing_data_collection 'Bruker APEX2'
_computing_data_reduction 'SAINT V8.40A (?, 2016)'
_computing_molecular_graphics 'Olex2 (Dolomanov et al., 2009)'
_computing_publication_material 'Olex2 (Dolomanov et al., 2009)'
_computing_structure_refinement 'ShelXL (Sheldrick, 2015)'
_computing_structure_solution 'SHELXT 2014/5 (Sheldrick, 2014)'
_diffrn_ambient_temperature 302.0
_diffrn_measured_fraction_theta_full 0.996
_diffrn_measured_fraction_theta_max 0.996
_diffrn_measurement_device_type 'PHOTON III C28 detector'
_diffrn_measurement_method '\f and \w scans'
_diffrn_radiation_type MoK\a
_diffrn_radiation_wavelength 0.71073
_diffrn_reflns_av_R_equivalents 0.0381
_diffrn_reflns_av_unetI/netI 0.0381
_diffrn_reflns_Laue_measured_fraction_full 0.996
_diffrn_reflns_Laue_measured_fraction_max 0.996
_diffrn_reflns_number 2780
_diffrn_reflns_point_group_measured_fraction_full 0.996
_diffrn_reflns_point_group_measured_fraction_max 0.996
_diffrn_reflns_theta_full 25.023
_diffrn_reflns_theta_max 25.023
_diffrn_reflns_theta_min 2.057
_diffrn_standards_number 0
_exptl_absorpt_coefficient_mu 7.389
_exptl_absorpt_correction_T_max 0.558
_exptl_absorpt_correction_T_min 0.420
_exptl_absorpt_correction_type multi-scan
_exptl_absorpt_process_details
; 
 TWINABS-2012/1 (Bruker,2012) was used for absorption correction. 
  
Final HKLF 4 output contains 18846 reflections, Rint = 0.0571 
 (9170 with I > 3sig(I), Rint = 0.0464) 
;
_exptl_crystal_colour 'clear light colourless'
_exptl_crystal_colour_lustre clear
_exptl_crystal_colour_modifier light
_exptl_crystal_colour_primary colourless
_exptl_crystal_density_diffrn 3.417
_exptl_crystal_description block
_exptl_crystal_F_000 1472
_exptl_crystal_size_max 0.125
_exptl_crystal_size_mid 0.122
_exptl_crystal_size_min 0.098
_refine_diff_density_max 1.443
_refine_diff_density_min -0.992
_refine_diff_density_rms 0.216
_refine_ls_extinction_coef 0.00046(10)
_refine_ls_extinction_expression Fc^*^=kFc[1+0.001xFc^2^\l^3^/sin(2\q)]^-1/4^
_refine_ls_extinction_method 'SHELXL-2018/3 (Sheldrick 2018)'
_refine_ls_goodness_of_fit_ref 1.104
_refine_ls_hydrogen_treatment undef
_refine_ls_matrix_type full
_refine_ls_number_parameters 231
_refine_ls_number_reflns 2780
_refine_ls_number_restraints 0
_refine_ls_restrained_S_all 1.104
_refine_ls_R_factor_all 0.0493
_refine_ls_R_factor_gt 0.0420
_refine_ls_shift/su_max 0.001
_refine_ls_shift/su_mean 0.000
_refine_ls_structure_factor_coef Fsqd
_refine_ls_weighting_details 'w=1/[\s^2^(Fo^2^)+(0.0164P)^2^+27.3798P] where P=(Fo^2^+2Fc^2^)/3'
_refine_ls_weighting_scheme calc
_refine_ls_wR_factor_gt 0.0840
_refine_ls_wR_factor_ref 0.0867
_reflns_Friedel_coverage 0.000
_reflns_number_gt 2439
_reflns_number_total 2780
_reflns_threshold_expression 'I > 2\s(I)'
_cod_data_source_file d1dt04266a2.cif
_cod_data_source_block qqq
_cod_database_code 7709395
_shelx_shelxl_version_number 2018/3
_shelx_space_group_comment
; 
The symmetry employed for this shelxl refinement is uniquely defined 
by the following loop, which should always be used as a source of 
symmetry information in preference to the above space-group names. 
They are only intended as comments. 
;
_shelx_estimated_absorpt_t_max 0.531
_shelx_estimated_absorpt_t_min 0.459
_olex2_refinement_description ' '
_olex2_submission_special_instructions 'No special instructions were received'

loop_
_space_group_symop_operation_xyz
'x, y, z'
'-x, y+1/2, -z+1/2'
'-x, -y, -z'
'x, -y-1/2, z-1/2'

loop_
_atom_site_label
_atom_site_type_symbol
_atom_site_fract_x
_atom_site_fract_y
_atom_site_fract_z
_atom_site_U_iso_or_equiv
_atom_site_adp_type
_atom_site_occupancy
_atom_site_site_symmetry_order
_atom_site_calc_flag
_atom_site_refinement_flags_posn
_atom_site_refinement_flags_adp
_atom_site_refinement_flags_occupancy
_atom_site_disorder_assembly
_atom_site_disorder_group
Cs1 Cs 0.75915(4) 0.23480(4) 0.86900(7) 0.02143(17) Uani 1 1 d . . . . .
Cs2 Cs 0.55926(4) 0.83405(4) 0.38685(9) 0.03286(19) Uani 1 1 d . . . . .
Cs3 Cs 0.92226(5) 0.82214(4) 0.42516(8) 0.03350(19) Uani 1 1 d . . . . .
P4 P 0.39819(14) 0.59305(13) 0.3946(3) 0.0111(4) Uani 1 1 d . . . . .
P2 P 0.93950(14) 0.42551(13) 0.6811(3) 0.0115(4) Uani 1 1 d . . . . .
P3 P 0.73918(15) 0.62204(13) 0.5214(3) 0.0126(4) Uani 1 1 d . . . . .
P1 P 0.70604(15) 0.46291(14) 1.1050(3) 0.0123(4) Uani 1 1 d . . . . .
O14 O 0.4745(4) 0.5369(4) 0.3071(7) 0.0165(12) Uani 1 1 d . . . . .
O2 O 0.7377(4) 0.5170(4) 0.9546(7) 0.0154(12) Uani 1 1 d . . . . .
O3 O 0.7090(4) 0.4236(4) 0.7053(7) 0.0184(13) Uani 1 1 d . . . . .
O12 O 0.6252(4) 0.5235(4) 0.1724(7) 0.0177(13) Uani 1 1 d . . . . .
O1 O 0.6667(4) 0.3747(4) 1.0601(8) 0.0217(13) Uani 1 1 d . . . . .
O8 O 0.9562(4) 0.5291(5) 0.2755(8) 0.0274(15) Uani 1 1 d . . . . .
O7 O 0.7995(4) 0.4551(4) 0.2391(7) 0.0184(13) Uani 1 1 d . . . . .
O13 O 0.6090(4) 0.4420(4) 0.4245(7) 0.0217(13) Uani 1 1 d . . . . .
O15 O 0.4177(4) 0.6875(4) 0.4014(8) 0.0216(13) Uani 1 1 d . . . . .
O11 O 0.6309(4) 0.6000(4) 0.4351(9) 0.0288(15) Uani 1 1 d . . . . .
O5 O 0.8738(5) 0.4740(4) 0.8021(8) 0.0278(15) Uiso 1 1 d . . . . .
O9 O 0.8222(4) 0.5844(4) 0.4197(8) 0.0245(14) Uani 1 1 d . . . . .
O16 O 0.7516(5) 0.7168(4) 0.5424(8) 0.0246(14) Uani 1 1 d . . . . .
O6 O 0.8979(5) 0.4427(4) 0.4967(8) 0.0258(14) Uani 1 1 d . . . . .
O10 O 0.7475(6) 0.5790(4) 0.6963(8) 0.0332(16) Uani 1 1 d . . . . .
O4 O 0.9438(5) 0.3314(4) 0.7128(8) 0.0331(16) Uani 1 1 d . . . . .
B3 B 0.5867(7) 0.5253(6) 0.3384(11) 0.0122(18) Uani 1 1 d . . . . .
B1 B 0.7648(7) 0.4958(6) 0.7834(11) 0.0137(18) Uani 1 1 d . . . . .
B2 B 0.8682(7) 0.5051(7) 0.3614(11) 0.0152(19) Uani 1 1 d . . . . .

loop_
_atom_site_aniso_label
_atom_site_aniso_U_11
_atom_site_aniso_U_22
_atom_site_aniso_U_33
_atom_site_aniso_U_23
_atom_site_aniso_U_13
_atom_site_aniso_U_12
Cs1 0.0254(3) 0.0186(3) 0.0213(3) -0.0003(2) 0.0074(2) -0.0002(2)
Cs2 0.0206(3) 0.0242(3) 0.0541(4) 0.0027(3) 0.0056(3) -0.0055(2)
Cs3 0.0308(3) 0.0343(4) 0.0345(4) 0.0049(3) -0.0004(3) 0.0045(3)
P4 0.0076(9) 0.0113(10) 0.0147(10) -0.0010(8) 0.0020(8) 0.0010(7)
P2 0.0079(9) 0.0147(10) 0.0124(10) 0.0020(8) 0.0040(8) 0.0003(8)
P3 0.0121(9) 0.0130(10) 0.0129(10) 0.0021(8) 0.0032(8) -0.0004(8)
P1 0.0088(9) 0.0151(11) 0.0134(10) -0.0010(8) 0.0024(8) -0.0004(8)
O14 0.007(3) 0.021(3) 0.022(3) 0.000(2) 0.001(2) 0.006(2)
O2 0.018(3) 0.019(3) 0.011(3) 0.007(2) 0.008(2) -0.001(2)
O3 0.010(3) 0.023(3) 0.022(3) -0.002(3) 0.000(2) 0.005(2)
O12 0.014(3) 0.026(3) 0.015(3) 0.005(2) 0.010(2) 0.007(2)
O1 0.024(3) 0.017(3) 0.025(3) -0.002(3) 0.006(3) -0.005(2)
O8 0.010(3) 0.050(4) 0.023(3) -0.012(3) 0.007(3) -0.007(3)
O7 0.012(3) 0.029(3) 0.015(3) -0.004(3) 0.000(2) -0.003(2)
O13 0.024(3) 0.029(4) 0.014(3) 0.005(3) 0.009(2) 0.011(3)
O15 0.018(3) 0.015(3) 0.032(4) -0.001(3) 0.006(3) -0.003(2)
O11 0.013(3) 0.032(4) 0.041(4) -0.016(3) 0.004(3) -0.002(3)
O9 0.016(3) 0.024(3) 0.036(4) -0.004(3) 0.012(3) 0.000(2)
O16 0.029(3) 0.016(3) 0.030(4) -0.004(3) 0.007(3) -0.003(3)
O6 0.035(4) 0.024(4) 0.018(3) 0.005(3) -0.001(3) 0.005(3)
O10 0.057(5) 0.028(4) 0.015(3) 0.004(3) 0.007(3) 0.002(3)
O4 0.047(4) 0.024(4) 0.027(4) 0.007(3) 0.000(3) 0.001(3)
B3 0.011(4) 0.021(5) 0.006(4) 0.000(3) 0.004(3) 0.001(3)
B1 0.014(4) 0.014(5) 0.014(5) -0.001(4) 0.008(4) -0.004(3)
B2 0.007(4) 0.028(5) 0.010(4) 0.007(4) -0.001(3) 0.001(4)

loop_
_atom_type_symbol
_atom_type_description
_atom_type_scat_dispersion_real
_atom_type_scat_dispersion_imag
_atom_type_scat_source
B B 0.0013 0.0007 'International Tables Vol C Tables 4.2.6.8 and 6.1.1.4'
Cs Cs -0.3680 2.1192 'International Tables Vol C Tables 4.2.6.8 and 6.1.1.4'
O O 0.0106 0.0060 'International Tables Vol C Tables 4.2.6.8 and 6.1.1.4'
P P 0.1023 0.0942 'International Tables Vol C Tables 4.2.6.8 and 6.1.1.4'

loop_
_exptl_crystal_face_index_h
_exptl_crystal_face_index_k
_exptl_crystal_face_index_l
_exptl_crystal_face_perp_dist
1.00 1.00 0.00 0.0290
0.00 -1.00 0.00 0.0610
0.00 1.00 0.00 0.0070
1.00 1.00 1.00 0.0500
1.00 0.00 1.00 0.0590
0.00 1.00 1.00 0.0380
0.00 -1.00 -1.00 0.0360
-1.00 1.00 0.00 0.0180
1.00 -1.00 0.00 0.0600
-1.00 1.00 1.00 0.0390
0.00 0.00 1.00 0.0480
0.00 0.00 -1.00 0.0270
-1.00 0.00 1.00 0.0540
1.00 0.00 -1.00 0.0330
1.00 0.00 0.00 0.0560
-1.00 0.00 0.00 0.0290

loop_
_geom_angle_atom_site_label_1
_geom_angle_atom_site_label_2
_geom_angle_atom_site_label_3
_geom_angle
_geom_angle_site_symmetry_1
_geom_angle_site_symmetry_3
_geom_angle_publ_flag
P4 Cs1 P1 73.87(5) 2_646 4_565 ?
O3 Cs1 P4 130.07(10) . 2_646 ?
O3 Cs1 P1 119.46(11) . 4_565 ?
O3 Cs1 O13 132.53(14) . 4_566 ?
O3 Cs1 O6 158.53(15) . 4_566 ?
O3 Cs1 O4 130.79(15) . 4_566 ?
O1 Cs1 P4 83.77(12) 4_565 2_646 ?
O1 Cs1 P4 83.35(12) . 2_646 ?
O1 Cs1 P1 145.15(12) . 4_565 ?
O1 Cs1 P1 22.93(11) 4_565 4_565 ?
O1 Cs1 O3 58.46(16) . . ?
O1 Cs1 O3 97.12(15) 4_565 . ?
O1 Cs1 O1 130.6(2) . 4_565 ?
O1 Cs1 O7 158.30(15) . 4_566 ?
O1 Cs1 O7 46.11(14) 4_565 4_566 ?
O1 Cs1 O13 59.44(15) 4_565 4_566 ?
O1 Cs1 O13 103.78(15) . 4_566 ?
O1 Cs1 O15 60.60(15) . 2_646 ?
O1 Cs1 O15 76.64(16) . 3_666 ?
O1 Cs1 O15 58.87(15) 4_565 3_666 ?
O1 Cs1 O15 94.87(16) 4_565 2_646 ?
O1 Cs1 O6 131.97(16) . 4_566 ?
O1 Cs1 O6 87.15(15) 4_565 4_566 ?
O1 Cs1 O4 128.25(15) 4_565 4_566 ?
O1 Cs1 O4 100.92(17) 4_565 . ?
O1 Cs1 O4 103.32(17) . . ?
O1 Cs1 O4 95.37(16) . 4_566 ?
O7 Cs1 P4 75.01(11) 4_566 2_646 ?
O7 Cs1 P1 24.14(10) 4_566 4_565 ?
O7 Cs1 O3 137.29(15) 4_566 . ?
O7 Cs1 O13 54.93(14) 4_566 4_566 ?
O7 Cs1 O15 97.71(15) 4_566 2_646 ?
O7 Cs1 O15 104.99(14) 4_566 3_666 ?
O7 Cs1 O6 41.17(14) 4_566 4_566 ?
O7 Cs1 O4 82.23(14) 4_566 4_566 ?
O7 Cs1 O4 98.12(16) 4_566 . ?
O13 Cs1 P4 25.01(10) 4_566 2_646 ?
O13 Cs1 P1 49.20(10) 4_566 4_565 ?
O13 Cs1 O4 91.44(15) 4_566 4_566 ?
O15 Cs1 P4 23.60(11) 2_646 2_646 ?
O15 Cs1 P4 99.25(11) 3_666 2_646 ?
O15 Cs1 P1 81.34(11) 3_666 4_565 ?
O15 Cs1 P1 91.97(11) 2_646 4_565 ?
O15 Cs1 O3 45.08(14) 3_666 . ?
O15 Cs1 O3 107.99(14) 2_646 . ?
O15 Cs1 O13 90.00(15) 3_666 4_566 ?
O15 Cs1 O13 43.84(14) 2_646 4_566 ?
O15 Cs1 O15 87.31(15) 2_646 3_666 ?
O15 Cs1 O6 145.83(15) 3_666 4_566 ?
O15 Cs1 O6 92.51(15) 2_646 4_566 ?
O15 Cs1 O4 171.99(15) 3_666 4_566 ?
O15 Cs1 O4 88.27(16) 2_646 4_566 ?
O15 Cs1 O4 162.81(17) 2_646 . ?
O6 Cs1 P4 71.23(11) 4_566 2_646 ?
O6 Cs1 P1 64.51(11) 4_566 4_565 ?
O6 Cs1 O13 67.37(15) 4_566 4_566 ?
O6 Cs1 O4 41.10(14) 4_566 4_566 ?
O4 Cs1 P4 165.36(12) . 2_646 ?
O4 Cs1 P4 79.05(12) 4_566 2_646 ?
O4 Cs1 P1 105.50(11) 4_566 4_565 ?
O4 Cs1 P1 105.22(13) . 4_565 ?
O4 Cs1 O3 63.54(15) . . ?
O4 Cs1 O13 152.87(16) . 4_566 ?
O4 Cs1 O15 95.00(16) . 3_666 ?
O4 Cs1 O6 95.01(16) . 4_566 ?
O4 Cs1 O4 87.29(18) . 4_566 ?
O14 Cs2 P1 61.39(9) 2_655 4_575 ?
O14 Cs2 O12 37.55(12) 2_655 2_655 ?
O14 Cs2 O13 39.86(13) 2_655 2_655 ?
O14 Cs2 B3 22.54(15) 2_655 2_655 ?
O14 Cs2 B1 50.53(16) 2_655 4_575 ?
O2 Cs2 P1 22.21(9) 4_575 4_575 ?
O2 Cs2 O14 60.04(13) 4_575 2_655 ?
O2 Cs2 O12 85.20(13) 4_575 2_655 ?
O2 Cs2 O13 99.52(14) 4_575 2_655 ?
O2 Cs2 O10 40.52(14) 4_575 4_575 ?
O2 Cs2 B3 81.43(17) 4_575 2_655 ?
O2 Cs2 B1 21.59(16) 4_575 4_575 ?
O12 Cs2 P1 73.76(9) 2_655 4_575 ?
O12 Cs2 P1 21.83(10) 4_576 4_575 ?
O12 Cs2 O14 73.34(14) 4_576 2_655 ?
O12 Cs2 O2 43.40(13) 4_576 4_575 ?
O12 Cs2 O12 71.36(15) 4_576 2_655 ?
O12 Cs2 O13 105.88(14) 4_576 2_655 ?
O12 Cs2 O16 88.38(15) 4_576 . ?
O12 Cs2 O10 83.82(15) 4_576 4_575 ?
O12 Cs2 B3 83.62(17) 4_576 2_655 ?
O12 Cs2 B3 22.14(15) 2_655 2_655 ?
O12 Cs2 B1 84.45(15) 2_655 4_575 ?
O12 Cs2 B1 63.46(16) 4_576 4_575 ?
O1 Cs2 P1 101.89(12) 2_656 4_575 ?
O1 Cs2 O14 78.66(14) 2_656 2_655 ?
O1 Cs2 O2 120.78(15) 2_656 4_575 ?
O1 Cs2 O12 87.29(15) 2_656 4_576 ?
O1 Cs2 O12 41.83(14) 2_656 2_655 ?
O1 Cs2 O13 58.03(14) 2_656 2_655 ?
O1 Cs2 O16 140.92(16) 2_656 . ?
O1 Cs2 O10 138.64(17) 2_656 4_575 ?
O1 Cs2 B3 58.37(17) 2_656 2_655 ?
O1 Cs2 B1 125.75(17) 2_656 4_575 ?
O13 Cs2 P1 99.88(10) 2_655 4_575 ?
O13 Cs2 O12 37.98(13) 2_655 2_655 ?
O13 Cs2 B3 22.44(16) 2_655 2_655 ?
O13 Cs2 B1 85.93(16) 2_655 4_575 ?
O15 Cs2 P1 150.14(13) . 4_575 ?
O15 Cs2 O14 130.99(14) . 2_655 ?
O15 Cs2 O2 167.23(16) . 4_575 ?
O15 Cs2 O12 128.35(16) . 4_576 ?
O15 Cs2 O12 101.50(14) . 2_655 ?
O15 Cs2 O1 62.06(16) . 2_656 ?
O15 Cs2 O13 92.31(15) . 2_655 ?
O15 Cs2 O16 91.48(15) . . ?
O15 Cs2 O10 146.56(16) . 4_575 ?
O15 Cs2 B3 108.83(18) . 2_655 ?
O15 Cs2 B1 167.90(18) . 4_575 ?
O16 Cs2 P1 87.21(11) . 4_575 ?
O16 Cs2 O14 136.41(14) . 2_655 ?
O16 Cs2 O2 79.33(14) . 4_575 ?
O16 Cs2 O12 159.73(14) . 2_655 ?
O16 Cs2 O13 158.16(15) . 2_655 ?
O16 Cs2 O10 79.20(17) . 4_575 ?
O16 Cs2 B3 158.85(17) . 2_655 ?
O16 Cs2 B1 85.88(17) . 4_575 ?
O10 Cs2 P1 62.18(11) 4_575 4_575 ?
O10 Cs2 O14 60.08(15) 4_575 2_655 ?
O10 Cs2 O12 97.43(15) 4_575 2_655 ?
O10 Cs2 O13 85.88(15) 4_575 2_655 ?
O10 Cs2 B3 80.50(18) 4_575 2_655 ?
O10 Cs2 B1 21.40(17) 4_575 4_575 ?
B3 Cs2 P1 78.11(14) 2_655 4_575 ?
B3 Cs2 B1 73.03(19) 2_655 4_575 ?
B1 Cs2 P1 41.63(14) 4_575 4_575 ?
P2 Cs3 Cs1 59.10(3) 2_756 2_756 ?
P2 Cs3 P3 141.77(5) 2_756 4_575 ?
P3 Cs3 Cs1 145.77(3) 4_575 2_756 ?
O2 Cs3 Cs1 143.80(9) 4_575 2_756 ?
O2 Cs3 P2 85.35(9) 4_575 2_756 ?
O2 Cs3 P3 61.91(9) 4_575 4_575 ?
O2 Cs3 O8 61.58(13) 4_575 4_576 ?
O2 Cs3 O16 78.77(13) 4_575 4_575 ?
O2 Cs3 B1 24.13(16) 4_575 4_575 ?
O8 Cs3 Cs1 82.95(9) 4_576 2_756 ?
O8 Cs3 P2 23.87(9) 4_576 2_756 ?
O8 Cs3 P3 120.84(10) 4_576 4_575 ?
O8 Cs3 O16 140.26(13) 4_576 4_575 ?
O5 Cs3 Cs1 121.76(11) 4_575 2_756 ?
O5 Cs3 P2 84.64(12) 4_575 2_756 ?
O5 Cs3 P3 57.85(11) 4_575 4_575 ?
O5 Cs3 O2 40.43(14) 4_575 4_575 ?
O5 Cs3 O8 68.40(15) 4_575 4_576 ?
O5 Cs3 O16 80.10(15) 4_575 4_575 ?
O5 Cs3 B1 23.98(18) 4_575 4_575 ?
O16 Cs3 Cs1 135.70(10) 4_575 2_756 ?
O16 Cs3 Cs1 114.72(12) . 2_756 ?
O16 Cs3 P2 163.38(10) 4_575 2_756 ?
O16 Cs3 P2 105.95(13) . 2_756 ?
O16 Cs3 P3 87.88(13) . 4_575 ?
O16 Cs3 P3 22.28(10) 4_575 4_575 ?
O16 Cs3 O2 79.38(15) . 4_575 ?
O16 Cs3 O8 97.81(15) . 4_576 ?
O16 Cs3 O5 118.50(16) . 4_575 ?
O16 Cs3 O16 76.07(13) . 4_575 ?
O16 Cs3 O10 85.49(18) . 4_575 ?
O16 Cs3 O4 99.42(17) . 3_766 ?
O16 Cs3 O4 95.60(18) . 2_756 ?
O16 Cs3 B1 95.58(19) . 4_575 ?
O10 Cs3 Cs1 159.32(13) 4_575 2_756 ?
O10 Cs3 P2 121.70(12) 4_575 2_756 ?
O10 Cs3 P3 22.17(12) 4_575 4_575 ?
O10 Cs3 O2 39.82(14) 4_575 4_575 ?
O10 Cs3 O8 99.27(15) 4_575 4_576 ?
O10 Cs3 O5 43.32(17) 4_575 4_575 ?
O10 Cs3 O16 41.67(15) 4_575 4_575 ?
O10 Cs3 O4 142.00(17) 4_575 2_756 ?
O10 Cs3 O4 123.14(16) 4_575 3_766 ?
O10 Cs3 B1 23.96(19) 4_575 4_575 ?
O4 Cs3 Cs1 52.18(12) 3_766 2_756 ?
O4 Cs3 Cs1 45.16(13) 2_756 2_756 ?
O4 Cs3 P2 22.30(12) 2_756 2_756 ?
O4 Cs3 P2 111.23(13) 3_766 2_756 ?
O4 Cs3 P3 100.99(12) 3_766 4_575 ?
O4 Cs3 P3 163.61(12) 2_756 4_575 ?
O4 Cs3 O2 162.82(15) 3_766 4_575 ?
O4 Cs3 O2 102.92(15) 2_756 4_575 ?
O4 Cs3 O8 42.84(15) 2_756 4_576 ?
O4 Cs3 O8 135.09(15) 3_766 4_576 ?
O4 Cs3 O5 133.43(16) 3_766 4_575 ?
O4 Cs3 O5 106.92(16) 2_756 4_575 ?
O4 Cs3 O16 84.30(15) 3_766 4_575 ?
O4 Cs3 O16 171.15(16) 2_756 4_575 ?
O4 Cs3 O4 94.26(18) 3_766 2_756 ?
O4 Cs3 B1 141.70(19) 3_766 4_575 ?
O4 Cs3 B1 119.16(19) 2_756 4_575 ?
B1 Cs3 Cs1 145.39(15) 4_575 2_756 ?
B1 Cs3 P2 97.98(15) 4_575 2_756 ?
B1 Cs3 P3 44.46(15) 4_575 4_575 ?
B1 Cs3 O8 76.41(18) 4_575 4_576 ?
B1 Cs3 O16 65.43(18) 4_575 4_575 ?
Cs1 P4 Cs1 64.57(3) 2_656 3_666 ?
O14 P4 Cs1 173.9(2) . 2_656 ?
O14 P4 Cs1 118.4(2) . 3_666 ?
O14 P4 O3 105.6(3) . 3_666 ?
O14 P4 O13 109.4(3) . 3_666 ?
O3 P4 Cs1 80.4(2) 3_666 2_656 ?
O3 P4 Cs1 55.5(2) 3_666 3_666 ?
O13 P4 Cs1 131.6(2) 3_666 3_666 ?
O13 P4 Cs1 68.6(2) 3_666 2_656 ?
O13 P4 O3 105.9(3) 3_666 3_666 ?
O15 P4 Cs1 54.6(2) . 3_666 ?
O15 P4 Cs1 59.9(2) . 2_656 ?
O15 P4 O14 116.7(3) . . ?
O15 P4 O3 108.9(3) . 3_666 ?
O15 P4 O13 109.7(4) . 3_666 ?
Cs1 P2 Cs1 58.37(3) 4_565 . ?
Cs3 P2 Cs1 116.31(5) 2_746 4_565 ?
Cs3 P2 Cs1 69.20(4) 2_746 . ?
O8 P2 Cs1 148.6(2) 3_766 4_565 ?
O8 P2 Cs1 140.0(3) 3_766 . ?
O8 P2 Cs3 70.9(3) 3_766 2_746 ?
O8 P2 O5 100.5(4) 3_766 . ?
O5 P2 Cs1 74.9(3) . . ?
O5 P2 Cs1 110.2(3) . 4_565 ?
O5 P2 Cs3 86.3(3) . 2_746 ?
O6 P2 Cs1 108.1(3) . . ?
O6 P2 Cs1 53.0(2) . 4_565 ?
O6 P2 Cs3 162.1(3) . 2_746 ?
O6 P2 O8 110.5(4) . 3_766 ?
O6 P2 O5 110.4(4) . . ?
O4 P2 Cs1 41.8(3) . . ?
O4 P2 Cs1 61.1(3) . 4_565 ?
O4 P2 Cs3 55.9(3) . 2_746 ?
O4 P2 O8 113.1(4) . 3_766 ?
O4 P2 O5 112.4(4) . . ?
O4 P2 O6 109.7(4) . . ?
Cs2 P3 Cs2 71.79(4) 4_576 . ?
Cs3 P3 Cs2 73.79(4) 4_576 4_576 ?
Cs3 P3 Cs2 108.98(5) 4_576 . ?
O11 P3 Cs2 65.5(3) . . ?
O11 P3 Cs2 77.0(3) . 4_576 ?
O11 P3 Cs3 150.3(3) . 4_576 ?
O9 P3 Cs2 125.6(3) . . ?
O9 P3 Cs2 162.5(3) . 4_576 ?
O9 P3 Cs3 96.3(2) . 4_576 ?
O9 P3 O11 110.6(4) . . ?
O16 P3 Cs2 79.4(3) . 4_576 ?
O16 P3 Cs2 45.2(3) . . ?
O16 P3 Cs3 68.7(3) . 4_576 ?
O16 P3 O11 110.6(4) . . ?
O16 P3 O9 110.9(4) . . ?
O16 P3 O10 109.1(4) . . ?
O10 P3 Cs2 124.2(3) . . ?
O10 P3 Cs2 53.3(3) . 4_576 ?
O10 P3 Cs3 50.9(3) . 4_576 ?
O10 P3 O11 106.2(4) . . ?
O10 P3 O9 109.3(4) . . ?
Cs1 P1 Cs1 61.67(3) 4_566 . ?
Cs1 P1 Cs2 160.55(6) 4_566 4_576 ?
Cs1 P1 Cs2 72.26(4) 4_566 2_646 ?
Cs2 P1 Cs1 76.92(4) 2_646 . ?
Cs2 P1 Cs1 125.12(5) 4_576 . ?
Cs2 P1 Cs2 90.96(4) 4_576 2_646 ?
O2 P1 Cs1 91.9(2) . . ?
O2 P1 Cs1 145.6(2) . 4_566 ?
O2 P1 Cs2 125.7(2) . 2_646 ?
O2 P1 Cs2 53.0(2) . 4_576 ?
O12 P1 Cs1 146.6(2) 1_556 . ?
O12 P1 Cs1 112.9(2) 1_556 4_566 ?
O12 P1 Cs2 50.3(2) 1_556 4_576 ?
O12 P1 Cs2 70.4(2) 1_556 2_646 ?
O12 P1 O2 101.3(3) 1_556 . ?
O1 P1 Cs1 34.2(2) . . ?
O1 P1 Cs1 55.0(2) . 4_566 ?
O1 P1 Cs2 118.5(3) . 4_576 ?
O1 P1 Cs2 43.2(2) . 2_646 ?
O1 P1 O2 114.9(3) . . ?
O1 P1 O12 113.6(3) . 1_556 ?
O1 P1 O7 109.0(3) . 1_556 ?
O7 P1 Cs1 95.1(2) 1_556 . ?
O7 P1 Cs1 57.2(2) 1_556 4_566 ?
O7 P1 Cs2 125.1(2) 1_556 2_646 ?
O7 P1 Cs2 132.5(2) 1_556 4_576 ?
O7 P1 O2 108.5(3) 1_556 . ?
O7 P1 O12 109.2(3) 1_556 1_556 ?
P4 O14 Cs2 130.0(3) . 2_645 ?
B3 O14 Cs2 92.4(4) . 2_645 ?
B3 O14 P4 132.4(5) . . ?
Cs2 O2 Cs3 88.87(13) 4_576 4_576 ?
P1 O2 Cs2 104.8(2) . 4_576 ?
P1 O2 Cs3 132.7(3) . 4_576 ?
B1 O2 Cs2 104.0(4) . 4_576 ?
B1 O2 Cs3 81.8(4) . 4_576 ?
B1 O2 P1 134.7(5) . . ?
Cs1 O3 Cs1 69.93(11) . 4_565 ?
P4 O3 Cs1 75.3(2) 3_666 4_565 ?
P4 O3 Cs1 101.0(3) 3_666 . ?
B1 O3 Cs1 116.8(5) . . ?
B1 O3 Cs1 134.1(5) . 4_565 ?
B1 O3 P4 137.5(6) . 3_666 ?
Cs2 O12 Cs2 108.64(15) 4_575 2_645 ?
P1 O12 Cs2 86.9(3) 1_554 2_645 ?
P1 O12 Cs2 107.9(3) 1_554 4_575 ?
B3 O12 Cs2 81.3(4) . 2_645 ?
B3 O12 Cs2 122.2(5) . 4_575 ?
B3 O12 P1 129.7(5) . 1_554 ?
Cs1 O1 Cs1 82.37(15) . 4_566 ?
Cs1 O1 Cs2 111.90(18) . 2_646 ?
Cs2 O1 Cs1 94.48(16) 2_646 4_566 ?
P1 O1 Cs1 129.6(3) . . ?
P1 O1 Cs1 102.1(3) . 4_566 ?
P1 O1 Cs2 117.6(3) . 2_646 ?
P2 O8 Cs3 85.2(3) 3_766 4_575 ?
B2 O8 Cs3 119.3(5) . 4_575 ?
B2 O8 P2 137.8(6) . 3_766 ?
P1 O7 Cs1 98.7(3) 1_554 4_565 ?
B2 O7 Cs1 112.3(5) . 4_565 ?
B2 O7 P1 143.3(6) . 1_554 ?
Cs1 O13 Cs2 81.90(13) 4_565 2_645 ?
P4 O13 Cs1 86.4(2) 3_666 4_565 ?
P4 O13 Cs2 112.9(3) 3_666 2_645 ?
B3 O13 Cs1 136.4(4) . 4_565 ?
B3 O13 Cs2 90.3(4) . 2_645 ?
B3 O13 P4 135.1(5) . 3_666 ?
Cs1 O15 Cs1 77.48(13) 2_656 3_666 ?
Cs2 O15 Cs1 95.74(17) . 3_666 ?
Cs2 O15 Cs1 110.48(18) . 2_656 ?
P4 O15 Cs1 96.5(3) . 2_656 ?
P4 O15 Cs1 103.4(3) . 3_666 ?
P4 O15 Cs2 149.8(3) . . ?
B3 O11 P3 134.1(6) . . ?
P2 O5 Cs3 122.4(3) . 4_576 ?
B1 O5 Cs3 88.1(5) . 4_576 ?
B1 O5 P2 130.6(6) . . ?
B2 O9 P3 145.4(6) . . ?
Cs2 O16 Cs3 142.86(19) . 4_576 ?
Cs3 O16 Cs2 98.99(17) . . ?
Cs3 O16 Cs3 86.47(15) . 4_576 ?
P3 O16 Cs2 115.9(3) . . ?
P3 O16 Cs3 89.0(3) . 4_576 ?
P3 O16 Cs3 125.2(3) . . ?
P2 O6 Cs1 105.8(3) . 4_565 ?
B2 O6 Cs1 102.6(5) . 4_565 ?
B2 O6 P2 148.9(6) . . ?
Cs3 O10 Cs2 94.04(17) 4_576 4_576 ?
P3 O10 Cs2 105.0(3) . 4_576 ?
P3 O10 Cs3 106.9(3) . 4_576 ?
B1 O10 Cs2 102.7(5) . 4_576 ?
B1 O10 Cs3 94.8(5) . 4_576 ?
B1 O10 P3 143.2(6) . . ?
Cs1 O4 Cs1 71.95(14) . 4_565 ?
Cs1 O4 Cs3 89.60(17) . 2_746 ?
Cs1 O4 Cs3 104.84(19) . 3_766 ?
Cs3 O4 Cs1 83.03(15) 3_766 4_565 ?
Cs3 O4 Cs1 158.0(2) 2_746 4_565 ?
Cs3 O4 Cs3 90.52(17) 3_766 2_746 ?
P2 O4 Cs1 120.5(4) . . ?
P2 O4 Cs1 97.9(3) . 4_565 ?
P2 O4 Cs3 132.8(4) . 3_766 ?
P2 O4 Cs3 101.8(3) . 2_746 ?
O14 B3 Cs2 65.1(4) . 2_645 ?
O12 B3 Cs2 76.5(4) . 2_645 ?
O12 B3 O14 106.6(6) . . ?
O12 B3 O13 109.5(7) . . ?
O12 B3 O11 109.5(7) . . ?
O13 B3 Cs2 67.2(4) . 2_645 ?
O13 B3 O14 109.2(7) . . ?
O11 B3 Cs2 172.9(5) . 2_645 ?
O11 B3 O14 108.8(7) . . ?
O11 B3 O13 113.0(7) . . ?
Cs3 B1 Cs2 78.27(18) 4_576 4_576 ?
O2 B1 Cs2 54.4(4) . 4_576 ?
O2 B1 Cs3 74.1(4) . 4_576 ?
O3 B1 Cs2 106.2(5) . 4_576 ?
O3 B1 Cs3 171.9(5) . 4_576 ?
O3 B1 O2 114.0(7) . . ?
O3 B1 O5 108.3(7) . . ?
O3 B1 O10 115.3(7) . . ?
O5 B1 Cs2 145.3(5) . 4_576 ?
O5 B1 Cs3 67.9(4) . 4_576 ?
O5 B1 O2 106.7(7) . . ?
O5 B1 O10 110.4(7) . . ?
O10 B1 Cs2 55.9(4) . 4_576 ?
O10 B1 Cs3 61.3(4) . 4_576 ?
O10 B1 O2 101.7(7) . . ?
O8 B2 Cs1 123.4(6) . 4_565 ?
O8 B2 O7 106.4(7) . . ?
O8 B2 O9 108.4(7) . . ?
O8 B2 O6 110.7(7) . . ?
O7 B2 Cs1 47.6(4) . 4_565 ?
O9 B2 Cs1 127.7(5) . 4_565 ?
O9 B2 O7 113.8(7) . . ?
O9 B2 O6 113.6(7) . . ?
O6 B2 Cs1 56.2(4) . 4_565 ?
O6 B2 O7 103.7(7) . . ?

loop_
_geom_bond_atom_site_label_1
_geom_bond_atom_site_label_2
_geom_bond_distance
_geom_bond_site_symmetry_2
_geom_bond_publ_flag
Cs1 P4 3.646(2) 2_646 ?
Cs1 P1 3.705(2) 4_565 ?
Cs1 O3 3.210(6) . ?
Cs1 O1 2.957(6) . ?
Cs1 O1 3.102(6) 4_565 ?
Cs1 O7 3.150(6) 4_566 ?
Cs1 O13 3.401(6) 4_566 ?
Cs1 O15 3.175(6) 2_646 ?
Cs1 O15 3.203(6) 3_666 ?
Cs1 O6 3.362(6) 4_566 ?
Cs1 O4 3.582(7) 4_566 ?
Cs1 O4 3.192(7) . ?
Cs2 P1 3.952(2) 4_575 ?
Cs2 O14 3.475(6) 2_655 ?
Cs2 O2 3.263(6) 4_575 ?
Cs2 O12 3.767(6) 2_655 ?
Cs2 O12 3.195(6) 4_576 ?
Cs2 O1 3.088(6) 2_656 ?
Cs2 O13 3.532(6) 2_655 ?
Cs2 O15 2.919(6) . ?
Cs2 O16 3.220(6) . ?
Cs2 O10 3.303(7) 4_575 ?
Cs2 B3 3.829(9) 2_655 ?
Cs2 B1 3.892(9) 4_575 ?
Cs3 P2 3.779(2) 2_756 ?
Cs3 P3 3.875(2) 4_575 ?
Cs3 O2 3.472(5) 4_575 ?
Cs3 O8 3.583(7) 4_576 ?
Cs3 O5 3.313(7) 4_575 ?
Cs3 O16 2.981(6) . ?
Cs3 O16 3.612(6) 4_575 ?
Cs3 O10 3.144(7) 4_575 ?
Cs3 O4 3.196(7) 2_756 ?
Cs3 O4 3.194(7) 3_766 ?
Cs3 B1 3.573(9) 4_575 ?
P4 O14 1.537(6) . ?
P4 O3 1.552(6) 3_666 ?
P4 O13 1.544(6) 3_666 ?
P4 O15 1.469(6) . ?
P2 O8 1.534(6) 3_766 ?
P2 O5 1.546(7) . ?
P2 O6 1.526(6) . ?
P2 O4 1.465(7) . ?
P3 O11 1.539(6) . ?
P3 O9 1.532(6) . ?
P3 O16 1.469(6) . ?
P3 O10 1.529(6) . ?
P1 O2 1.546(5) . ?
P1 O12 1.544(6) 1_556 ?
P1 O1 1.476(6) . ?
P1 O7 1.533(6) 1_556 ?
O14 B3 1.469(10) . ?
O2 B1 1.476(10) . ?
O3 B1 1.428(11) . ?
O12 B3 1.460(10) . ?
O8 B2 1.445(10) . ?
O7 B2 1.464(11) . ?
O13 B3 1.462(11) . ?
O11 B3 1.461(11) . ?
O5 B1 1.453(11) . ?
O9 B2 1.452(11) . ?
O6 B2 1.458(11) . ?
O10 B1 1.456(11) . ?

loop_
_geom_torsion_atom_site_label_1
_geom_torsion_atom_site_label_2
_geom_torsion_atom_site_label_3
_geom_torsion_atom_site_label_4
_geom_torsion
_geom_torsion_site_symmetry_1
_geom_torsion_site_symmetry_2
_geom_torsion_site_symmetry_3
_geom_torsion_site_symmetry_4
_geom_torsion_publ_flag
Cs1 P4 O14 Cs2 -93.0(3) 3_666 . . 2_645 ?
Cs1 P4 O14 B3 119.7(7) 3_666 . . . ?
Cs1 P4 O15 Cs1 78.63(18) 3_666 . . 2_656 ?
Cs1 P4 O15 Cs1 -78.63(18) 2_656 . . 3_666 ?
Cs1 P4 O15 Cs2 153.4(8) 2_656 . . . ?
Cs1 P4 O15 Cs2 -127.9(8) 3_666 . . . ?
Cs1 P2 O5 Cs3 168.1(3) . . . 4_576 ?
Cs1 P2 O5 Cs3 -144.6(2) 4_565 . . 4_576 ?
Cs1 P2 O5 B1 -25.1(8) 4_565 . . . ?
Cs1 P2 O5 B1 -72.4(7) . . . . ?
Cs1 P2 O6 Cs1 -20.3(3) . . . 4_565 ?
Cs1 P2 O6 B2 135.1(11) . . . . ?
Cs1 P2 O6 B2 155.4(12) 4_565 . . . ?
Cs1 P2 O4 Cs1 73.7(3) . . . 4_565 ?
Cs1 P2 O4 Cs1 -73.7(3) 4_565 . . . ?
Cs1 P2 O4 Cs3 -170.3(3) 4_565 . . 2_746 ?
Cs1 P2 O4 Cs3 161.5(7) . . . 3_766 ?
Cs1 P2 O4 Cs3 -96.6(4) . . . 2_746 ?
Cs1 P2 O4 Cs3 87.8(4) 4_565 . . 3_766 ?
Cs1 P1 O2 Cs2 134.13(16) . . . 4_576 ?
Cs1 P1 O2 Cs2 171.6(2) 4_566 . . 4_576 ?
Cs1 P1 O2 Cs3 -85.8(5) 4_566 . . 4_576 ?
Cs1 P1 O2 Cs3 -123.3(3) . . . 4_576 ?
Cs1 P1 O2 B1 6.4(7) . . . . ?
Cs1 P1 O2 B1 43.8(9) 4_566 . . . ?
Cs1 P1 O1 Cs1 -90.1(4) 4_566 . . . ?
Cs1 P1 O1 Cs1 90.1(4) . . . 4_566 ?
Cs1 P1 O1 Cs2 -168.2(6) . . . 2_646 ?
Cs1 P1 O1 Cs2 101.7(3) 4_566 . . 2_646 ?
Cs1 O3 B1 Cs2 -126.3(3) . . . 4_576 ?
Cs1 O3 B1 Cs2 146.3(4) 4_565 . . 4_576 ?
Cs1 O3 B1 O2 -68.5(7) . . . . ?
Cs1 O3 B1 O2 -155.9(4) 4_565 . . . ?
Cs1 O3 B1 O5 50.0(7) . . . . ?
Cs1 O3 B1 O5 -37.3(9) 4_565 . . . ?
Cs1 O3 B1 O10 86.9(8) 4_565 . . . ?
Cs1 O3 B1 O10 174.3(5) . . . . ?
Cs1 O7 B2 O8 120.6(6) 4_565 . . . ?
Cs1 O7 B2 O9 -120.1(6) 4_565 . . . ?
Cs1 O7 B2 O6 3.8(7) 4_565 . . . ?
Cs1 O13 B3 Cs2 78.6(5) 4_565 . . 2_645 ?
Cs1 O13 B3 O14 129.5(6) 4_565 . . . ?
Cs1 O13 B3 O12 13.2(10) 4_565 . . . ?
Cs1 O13 B3 O11 -109.2(7) 4_565 . . . ?
Cs1 O6 B2 O8 -117.1(6) 4_565 . . . ?
Cs1 O6 B2 O7 -3.4(6) 4_565 . . . ?
Cs1 O6 B2 O9 120.7(6) 4_565 . . . ?
Cs2 P3 O11 B3 155.2(9) . . . . ?
Cs2 P3 O11 B3 -129.1(8) 4_576 . . . ?
Cs2 P3 O9 B2 47.6(16) 4_576 . . . ?
Cs2 P3 O9 B2 -139.2(9) . . . . ?
Cs2 P3 O16 Cs2 -74.8(2) 4_576 . . . ?
Cs2 P3 O16 Cs3 76.58(10) 4_576 . . 4_576 ?
Cs2 P3 O16 Cs3 161.5(4) 4_576 . . . ?
Cs2 P3 O16 Cs3 151.3(3) . . . 4_576 ?
Cs2 P3 O16 Cs3 -123.7(5) . . . . ?
Cs2 P3 O10 Cs2 11.7(4) . . . 4_576 ?
Cs2 P3 O10 Cs3 -87.4(3) . . . 4_576 ?
Cs2 P3 O10 Cs3 -99.1(3) 4_576 . . 4_576 ?
Cs2 P3 O10 B1 149.2(9) . . . . ?
Cs2 P3 O10 B1 137.5(12) 4_576 . . . ?
Cs2 P1 O2 Cs2 58.9(3) 2_646 . . 4_576 ?
Cs2 P1 O2 Cs3 102.5(4) 4_576 . . 4_576 ?
Cs2 P1 O2 Cs3 161.45(18) 2_646 . . 4_576 ?
Cs2 P1 O2 B1 -68.9(8) 2_646 . . . ?
Cs2 P1 O2 B1 -127.8(8) 4_576 . . . ?
Cs2 P1 O1 Cs1 -101.7(3) 2_646 . . 4_566 ?
Cs2 P1 O1 Cs1 168.2(6) 2_646 . . . ?
Cs2 P1 O1 Cs1 -158.42(9) 4_576 . . 4_566 ?
Cs2 P1 O1 Cs1 111.5(3) 4_576 . . . ?
Cs2 P1 O1 Cs2 -56.7(4) 4_576 . . 2_646 ?
Cs2 O14 B3 O12 66.0(6) 2_645 . . . ?
Cs2 O14 B3 O13 -52.1(6) 2_645 . . . ?
Cs2 O14 B3 O11 -176.0(6) 2_645 . . . ?
Cs2 O2 B1 Cs3 86.76(19) 4_576 . . 4_576 ?
Cs2 O2 B1 O3 -93.3(7) 4_576 . . . ?
Cs2 O2 B1 O5 147.2(5) 4_576 . . . ?
Cs2 O2 B1 O10 31.5(6) 4_576 . . . ?
Cs2 O12 B3 Cs2 106.6(4) 4_575 . . 2_645 ?
Cs2 O12 B3 O14 48.2(8) 4_575 . . . ?
Cs2 O12 B3 O14 -58.4(5) 2_645 . . . ?
Cs2 O12 B3 O13 59.6(5) 2_645 . . . ?
Cs2 O12 B3 O13 166.2(4) 4_575 . . . ?
Cs2 O12 B3 O11 -69.4(7) 4_575 . . . ?
Cs2 O12 B3 O11 -176.0(6) 2_645 . . . ?
Cs2 O13 B3 O14 50.9(5) 2_645 . . . ?
Cs2 O13 B3 O12 -65.4(6) 2_645 . . . ?
Cs2 O13 B3 O11 172.2(6) 2_645 . . . ?
Cs2 O10 B1 Cs3 -95.2(2) 4_576 . . 4_576 ?
Cs2 O10 B1 O2 -30.9(6) 4_576 . . . ?
Cs2 O10 B1 O3 93.0(6) 4_576 . . . ?
Cs2 O10 B1 O5 -143.9(5) 4_576 . . . ?
Cs3 P2 O5 Cs3 98.7(3) 2_746 . . 4_576 ?
Cs3 P2 O5 B1 -141.9(7) 2_746 . . . ?
Cs3 P2 O6 Cs1 57.9(9) 2_746 . . 4_565 ?
Cs3 P2 O6 B2 -146.7(8) 2_746 . . . ?
Cs3 P2 O4 Cs1 96.6(4) 2_746 . . . ?
Cs3 P2 O4 Cs1 170.3(3) 2_746 . . 4_565 ?
Cs3 P2 O4 Cs3 -101.9(5) 2_746 . . 3_766 ?
Cs3 P3 O11 B3 -119.3(7) 4_576 . . . ?
Cs3 P3 O9 B2 102.0(10) 4_576 . . . ?
Cs3 P3 O16 Cs2 -151.3(3) 4_576 . . . ?
Cs3 P3 O16 Cs3 84.9(3) 4_576 . . . ?
Cs3 P3 O10 Cs2 99.1(3) 4_576 . . 4_576 ?
Cs3 P3 O10 B1 -123.5(12) 4_576 . . . ?
Cs3 O2 B1 Cs2 -86.76(19) 4_576 . . 4_576 ?
Cs3 O2 B1 O3 179.9(7) 4_576 . . . ?
Cs3 O2 B1 O5 60.5(5) 4_576 . . . ?
Cs3 O2 B1 O10 -55.3(5) 4_576 . . . ?
Cs3 O8 B2 Cs1 116.2(4) 4_575 . . 4_565 ?
Cs3 O8 B2 O7 66.6(8) 4_575 . . . ?
Cs3 O8 B2 O9 -56.2(8) 4_575 . . . ?
Cs3 O8 B2 O6 178.6(5) 4_575 . . . ?
Cs3 O5 B1 Cs2 -13.8(9) 4_576 . . 4_576 ?
Cs3 O5 B1 O2 -64.5(6) 4_576 . . . ?
Cs3 O5 B1 O3 172.3(6) 4_576 . . . ?
Cs3 O5 B1 O10 45.2(6) 4_576 . . . ?
Cs3 O10 B1 Cs2 95.2(2) 4_576 . . 4_576 ?
Cs3 O10 B1 O2 64.4(5) 4_576 . . . ?
Cs3 O10 B1 O3 -171.7(6) 4_576 . . . ?
Cs3 O10 B1 O5 -48.6(6) 4_576 . . . ?
P4 O14 B3 Cs2 155.6(7) . . . 2_645 ?
P4 O14 B3 O12 -138.4(6) . . . . ?
P4 O14 B3 O13 103.4(8) . . . . ?
P4 O14 B3 O11 -20.4(10) . . . . ?
P4 O3 B1 Cs2 24.0(9) 3_666 . . 4_576 ?
P4 O3 B1 O2 81.8(10) 3_666 . . . ?
P4 O3 B1 O5 -159.6(6) 3_666 . . . ?
P4 O3 B1 O10 -35.4(12) 3_666 . . . ?
P4 O13 B3 Cs2 -123.9(7) 3_666 . . 2_645 ?
P4 O13 B3 O14 -73.0(9) 3_666 . . . ?
P4 O13 B3 O12 170.7(6) 3_666 . . . ?
P4 O13 B3 O11 48.4(10) 3_666 . . . ?
P2 O8 B2 Cs1 -125.3(7) 3_766 . . 4_565 ?
P2 O8 B2 O7 -174.9(7) 3_766 . . . ?
P2 O8 B2 O9 62.3(11) 3_766 . . . ?
P2 O8 B2 O6 -62.9(12) 3_766 . . . ?
P2 O5 B1 Cs2 -146.4(6) . . . 4_576 ?
P2 O5 B1 Cs3 -132.6(7) . . . 4_576 ?
P2 O5 B1 O2 162.9(6) . . . . ?
P2 O5 B1 O3 39.7(10) . . . . ?
P2 O5 B1 O10 -87.4(9) . . . . ?
P2 O6 B2 Cs1 -155.8(12) . . . 4_565 ?
P2 O6 B2 O8 87.1(13) . . . . ?
P2 O6 B2 O7 -159.2(9) . . . . ?
P2 O6 B2 O9 -35.1(15) . . . . ?
P3 O11 B3 O14 172.6(6) . . . . ?
P3 O11 B3 O12 -71.3(10) . . . . ?
P3 O11 B3 O13 51.1(11) . . . . ?
P3 O9 B2 Cs1 13.1(14) . . . 4_565 ?
P3 O9 B2 O8 -175.0(8) . . . . ?
P3 O9 B2 O7 66.9(12) . . . . ?
P3 O9 B2 O6 -51.6(13) . . . . ?
P3 O10 B1 Cs2 -138.0(11) . . . 4_576 ?
P3 O10 B1 Cs3 126.8(11) . . . 4_576 ?
P3 O10 B1 O2 -168.9(8) . . . . ?
P3 O10 B1 O3 -44.9(14) . . . . ?
P3 O10 B1 O5 78.1(12) . . . . ?
P1 O2 B1 Cs2 128.1(7) . . . 4_576 ?
P1 O2 B1 Cs3 -145.2(6) . . . 4_576 ?
P1 O2 B1 O3 34.8(11) . . . . ?
P1 O2 B1 O5 -84.7(8) . . . . ?
P1 O2 B1 O10 159.6(6) . . . . ?
P1 O12 B3 Cs2 -78.5(6) 1_554 . . 2_645 ?
P1 O12 B3 O14 -137.0(6) 1_554 . . . ?
P1 O12 B3 O13 -19.0(10) 1_554 . . . ?
P1 O12 B3 O11 105.5(8) 1_554 . . . ?
P1 O7 B2 Cs1 145.5(10) 1_554 . . 4_565 ?
P1 O7 B2 O8 -94.0(10) 1_554 . . . ?
P1 O7 B2 O9 25.3(13) 1_554 . . . ?
P1 O7 B2 O6 149.3(7) 1_554 . . . ?
O14 P4 O15 Cs1 -174.2(3) . . . 2_656 ?
O14 P4 O15 Cs1 107.2(3) . . . 3_666 ?
O14 P4 O15 Cs2 -20.8(8) . . . . ?
O2 P1 O1 Cs1 141.8(3) . . . 4_566 ?
O2 P1 O1 Cs1 51.8(5) . . . . ?
O2 P1 O1 Cs2 -116.5(3) . . . 2_646 ?
O3 P4 O14 Cs2 -34.1(4) 3_666 . . 2_645 ?
O3 P4 O14 B3 178.6(7) 3_666 . . . ?
O3 P4 O15 Cs1 66.3(3) 3_666 . . 2_656 ?
O3 P4 O15 Cs1 -12.3(4) 3_666 . . 3_666 ?
O3 P4 O15 Cs2 -140.2(6) 3_666 . . . ?
O12 P1 O2 Cs2 -14.9(3) 1_556 . . 4_576 ?
O12 P1 O2 Cs3 87.6(4) 1_556 . . 4_576 ?
O12 P1 O2 B1 -142.7(7) 1_556 . . . ?
O12 P1 O1 Cs1 167.7(3) 1_556 . . . ?
O12 P1 O1 Cs1 -102.2(3) 1_556 . . 4_566 ?
O12 P1 O1 Cs2 -0.5(4) 1_556 . . 2_646 ?
O1 P1 O2 Cs2 108.0(3) . . . 4_576 ?
O1 P1 O2 Cs3 -149.5(4) . . . 4_576 ?
O1 P1 O2 B1 -19.8(8) . . . . ?
O8 P2 O5 Cs3 28.9(4) 3_766 . . 4_576 ?
O8 P2 O5 B1 148.3(8) 3_766 . . . ?
O8 P2 O6 Cs1 149.3(3) 3_766 . . 4_565 ?
O8 P2 O6 B2 -55.3(12) 3_766 . . . ?
O8 P2 O4 Cs1 -145.6(3) 3_766 . . 4_565 ?
O8 P2 O4 Cs1 140.7(3) 3_766 . . . ?
O8 P2 O4 Cs3 44.1(4) 3_766 . . 2_746 ?
O8 P2 O4 Cs3 -57.7(6) 3_766 . . 3_766 ?
O7 P1 O2 Cs2 -129.8(3) 1_556 . . 4_576 ?
O7 P1 O2 Cs3 -27.3(5) 1_556 . . 4_576 ?
O7 P1 O2 B1 102.4(7) 1_556 . . . ?
O7 P1 O1 Cs1 -70.2(5) 1_556 . . . ?
O7 P1 O1 Cs1 19.8(3) 1_556 . . 4_566 ?
O7 P1 O1 Cs2 121.5(3) 1_556 . . 2_646 ?
O13 P4 O14 Cs2 79.5(4) 3_666 . . 2_645 ?
O13 P4 O14 B3 -67.9(8) 3_666 . . . ?
O13 P4 O15 Cs1 -49.1(3) 3_666 . . 2_656 ?
O13 P4 O15 Cs1 -127.7(3) 3_666 . . 3_666 ?
O13 P4 O15 Cs2 104.3(7) 3_666 . . . ?
O15 P4 O14 Cs2 -155.3(3) . . . 2_645 ?
O15 P4 O14 B3 57.4(8) . . . . ?
O11 P3 O9 B2 -65.3(11) . . . . ?
O11 P3 O16 Cs2 -3.1(5) . . . . ?
O11 P3 O16 Cs3 148.2(3) . . . 4_576 ?
O11 P3 O16 Cs3 -126.9(4) . . . . ?
O11 P3 O10 Cs2 -59.3(4) . . . 4_576 ?
O11 P3 O10 Cs3 -158.4(3) . . . 4_576 ?
O11 P3 O10 B1 78.1(11) . . . . ?
O5 P2 O6 Cs1 -100.5(3) . . . 4_565 ?
O5 P2 O6 B2 54.9(12) . . . . ?
O5 P2 O4 Cs1 101.5(3) . . . 4_565 ?
O5 P2 O4 Cs1 27.8(5) . . . . ?
O5 P2 O4 Cs3 -170.7(4) . . . 3_766 ?
O5 P2 O4 Cs3 -68.8(4) . . . 2_746 ?
O9 P3 O11 B3 34.4(9) . . . . ?
O9 P3 O16 Cs2 119.9(3) . . . . ?
O9 P3 O16 Cs3 -88.7(3) . . . 4_576 ?
O9 P3 O16 Cs3 -3.8(5) . . . . ?
O9 P3 O10 Cs2 -178.6(3) . . . 4_576 ?
O9 P3 O10 Cs3 82.3(4) . . . 4_576 ?
O9 P3 O10 B1 -41.1(11) . . . . ?
O16 P3 O11 B3 157.7(8) . . . . ?
O16 P3 O9 B2 171.6(10) . . . . ?
O16 P3 O10 Cs2 59.9(4) . . . 4_576 ?
O16 P3 O10 Cs3 -39.1(4) . . . 4_576 ?
O16 P3 O10 B1 -162.6(10) . . . . ?
O6 P2 O5 Cs3 -87.8(4) . . . 4_576 ?
O6 P2 O5 B1 31.6(8) . . . . ?
O6 P2 O4 Cs1 -95.4(4) . . . . ?
O6 P2 O4 Cs1 -21.7(4) . . . 4_565 ?
O6 P2 O4 Cs3 66.1(5) . . . 3_766 ?
O6 P2 O4 Cs3 168.0(3) . . . 2_746 ?
O10 P3 O11 B3 -84.1(9) . . . . ?
O10 P3 O9 B2 51.3(11) . . . . ?
O10 P3 O16 Cs2 -119.7(4) . . . . ?
O10 P3 O16 Cs3 31.7(4) . . . 4_576 ?
O10 P3 O16 Cs3 116.6(4) . . . . ?
O4 P2 O5 Cs3 149.3(4) . . . 4_576 ?
O4 P2 O5 B1 -91.2(8) . . . . ?
O4 P2 O6 Cs1 23.9(4) . . . 4_565 ?
O4 P2 O6 B2 179.3(11) . . . . ?
